data_4515850
loop_
_publ_author_name
'Chapovetsky, Alon'
'Welborn, Matthew'
'Luna, John M.'
'Haiges, Ralf'
'Miller, 3rd, Thomas F'
'Marinescu, Smaranda C.'

_publ_section_title
;
 Pendant Hydrogen-Bond Donors in Cobalt Catalysts Independently Enhance
 CO<sub>2</sub> Reduction.
;
_journal_issue 3
_journal_name_full 'ACS central science'
_journal_page_first 397
_journal_page_last 404
_journal_paper_doi 10.1021/acscentsci.7b00607
_journal_volume 4
_journal_year 2018
_chemical_formula_moiety 'C25 H24 Co N10, 2(B F4)'
_chemical_formula_sum 'C25 H24 B2 Co F8 N10'
_chemical_formula_weight 697.09
_space_group_crystal_system triclinic
_space_group_IT_number 2
_space_group_name_Hall '-P 1'
_space_group_name_H-M_alt 'P -1'
_atom_sites_solution_hydrogens geom
_cell_angle_alpha 72.461(8)
_cell_angle_beta 79.742(8)
_cell_angle_gamma 64.354(8)
_cell_formula_units_Z 2
_cell_length_a 12.026(6)
_cell_length_b 12.302(6)
_cell_length_c 14.145(7)
_cell_measurement_reflns_used 9840
_cell_measurement_temperature 100.(2)
_cell_measurement_theta_max 28.1335
_cell_measurement_theta_min 2.3476
_cell_volume 1796.0(15)
_computing_cell_refinement 'APEX2 v2014.11-0 (Bruker AXS, 2014)'
_computing_data_collection 'Bruker Instrument Service v2012.12.0.3 (Bruker AXS, 2012)'
_computing_data_reduction 'SAINT V8.34A (Bruker AXS, 2013)'
_computing_publication_material 'SHELXTL XT 2014/4 (Bruker AXS, 2014)'
_computing_structure_refinement 'SHELXTL XL 2014/7 (Bruker AXS, 2014)'
_computing_structure_solution 'SHELXTL XT 2014/4 (Bruker AXS, 2014)'
_diffrn_ambient_temperature 100.(2)
_diffrn_detector_area_resol_mean 8.3333
_diffrn_measured_fraction_theta_full 0.996
_diffrn_measured_fraction_theta_max 0.996
_diffrn_measurement_device_type 'Bruker APEX II CCD'
_diffrn_measurement_method 'omega- and phi-scans'
_diffrn_radiation_monochromator 'TRIUMPH curved-crystal'
_diffrn_radiation_type 'MoK\a '
_diffrn_radiation_wavelength 0.71073
_diffrn_reflns_av_R_equivalents 0.0928
_diffrn_reflns_av_unetI/netI 0.0690
_diffrn_reflns_limit_h_max 14
_diffrn_reflns_limit_h_min -14
_diffrn_reflns_limit_k_max 14
_diffrn_reflns_limit_k_min -14
_diffrn_reflns_limit_l_max 16
_diffrn_reflns_limit_l_min -16
_diffrn_reflns_number 30085
_diffrn_reflns_theta_full 24.71
_diffrn_reflns_theta_max 24.71
_diffrn_reflns_theta_min 1.88
_diffrn_source 'fine-focus tube'
_exptl_absorpt_coefficient_mu 0.549
_exptl_absorpt_correction_T_max 0.99
_exptl_absorpt_correction_T_min 0.80
_exptl_absorpt_correction_type multi-scan
_exptl_absorpt_process_details 'SADABS 2014/5 (Bruker AXS, 2014)'
_exptl_crystal_colour 'clear pale orange'
_exptl_crystal_density_diffrn 1.289
_exptl_crystal_density_method 'not measured'
_exptl_crystal_description blade
_exptl_crystal_F_000 706
_exptl_crystal_size_max 0.180
_exptl_crystal_size_mid 0.140
_exptl_crystal_size_min 0.020
_refine_diff_density_max 1.038
_refine_diff_density_min -0.678
_refine_ls_extinction_method none
_refine_ls_goodness_of_fit_ref 1.046
_refine_ls_hydrogen_treatment constr
_refine_ls_matrix_type full
_refine_ls_number_parameters 444
_refine_ls_number_reflns 6104
_refine_ls_number_restraints 480
_refine_ls_restrained_S_all 1.033
_refine_ls_R_factor_all 0.1264
_refine_ls_R_factor_gt 0.0868
_refine_ls_shift/su_max 0.000
_refine_ls_shift/su_mean 0.000
_refine_ls_structure_factor_coef Fsqd
_refine_ls_weighting_details 'w=1/[\s^2^(Fo^2^)+(0.1322P)^2^+5.3242P] where P=(Fo^2^+2Fc^2^)/3'
_refine_ls_weighting_scheme calc
_refine_ls_wR_factor_gt 0.2252
_refine_ls_wR_factor_ref 0.2609
_reflns_number_gt 3971
_reflns_number_total 6104
_reflns_threshold_expression 'I > 2\s(I)'
_cod_data_source_file oc7b00607_si_002.cif
_cod_data_source_block I
_cod_database_code 4515850

loop_
_space_group_symop_operation_xyz
'x, y, z'
'-x, -y, -z'

loop_
_atom_site_type_symbol
_atom_site_label
_atom_site_fract_x
_atom_site_fract_y
_atom_site_fract_z
_atom_site_U_iso_or_equiv
_atom_site_adp_type
_atom_site_calc_flag
_atom_site_refinement_flags_adp
_atom_site_refinement_flags_occupancy
_atom_site_refinement_flags_posn
_atom_site_occupancy
_atom_site_disorder_assembly
_atom_site_disorder_group
C C1 0.4502(6) 0.8163(5) -0.0060(4) 0.0370(13) Uani d U . . 1.0 . .
C C2 0.4849(7) 0.8783(6) -0.0991(5) 0.0471(15) Uani d U . . 1.0 . .
H H2 0.4368 0.9045 -0.1547 0.056 Uiso calc U . R 1.0 . .
C C3 0.5894(7) 0.9003(6) -0.1087(5) 0.0493(15) Uani d U . . 1.0 . .
H H3 0.6153 0.9405 -0.1716 0.059 Uiso calc U . R 1.0 . .
C C4 0.6555(7) 0.8647(6) -0.0283(5) 0.0478(15) Uani d U . . 1.0 . .
H H4 0.729 0.8778 -0.0348 0.057 Uiso calc U . R 1.0 . .
C C5 0.6139(6) 0.8077(5) 0.0654(5) 0.0404(13) Uani d U . . 1.0 . .
C C6 0.6189(6) 0.8040(5) 0.2377(4) 0.0393(13) Uani d U . . 1.0 . .
C C7 0.6670(7) 0.8559(6) 0.2870(5) 0.0506(16) Uani d U . . 1.0 . .
H H7 0.7422 0.8649 0.2624 0.061 Uiso calc U . R 1.0 . .
C C8 0.6058(8) 0.8942(6) 0.3713(4) 0.0539(17) Uani d U . . 1.0 . .
H H8 0.6357 0.9322 0.4043 0.065 Uiso calc U . R 1.0 . .
C C9 0.4987(8) 0.8745(6) 0.4056(5) 0.0569(17) Uani d U . . 1.0 . .
H H9 0.452 0.9016 0.462 0.068 Uiso calc U . R 1.0 . .
C C10 0.4599(6) 0.8144(5) 0.3567(4) 0.0435(14) Uani d U . . 1.0 . .
C C11 0.3622(6) 0.6675(6) 0.4124(5) 0.0435(14) Uani d U . . 1.0 . .
C C12 0.3200(7) 0.6123(6) 0.5042(5) 0.0503(16) Uani d U . . 1.0 . .
H H12 0.2848 0.6564 0.5543 0.06 Uiso calc U . R 1.0 . .
C C13 0.3306(7) 0.4916(6) 0.5207(4) 0.0480(16) Uani d U . . 1.0 . .
H H13 0.3047 0.4506 0.5832 0.058 Uiso calc U . R 1.0 . .
C C14 0.3789(7) 0.4316(6) 0.4457(4) 0.0496(17) Uani d U . . 1.0 . .
H H14 0.3875 0.3484 0.4559 0.06 Uiso calc U . R 1.0 . .
C C15 0.4155(6) 0.4947(6) 0.3537(4) 0.0425(14) Uani d U . . 1.0 . .
C C16 0.4185(6) 0.4903(5) 0.1825(4) 0.0385(13) Uani d U . . 1.0 . .
C C17 0.3874(7) 0.4232(6) 0.1354(5) 0.0469(15) Uani d U . . 1.0 . .
H H17 0.3983 0.3396 0.167 0.056 Uiso calc U . R 1.0 . .
C C18 0.3410(7) 0.4794(6) 0.0432(5) 0.0477(15) Uani d U . . 1.0 . .
H H18 0.3182 0.4354 0.0107 0.057 Uiso calc U . R 1.0 . .
C C19 0.3275(6) 0.6014(6) -0.0026(5) 0.0428(14) Uani d U . . 1.0 . .
H H19 0.2957 0.6421 -0.0667 0.051 Uiso calc U . R 1.0 . .
C C20 0.3619(5) 0.6621(5) 0.0480(4) 0.0365(12) Uani d U . . 1.0 . .
C C21 0.2520(9) 0.8631(8) -0.0684(6) 0.077(2) Uani d U . . 1.0 . .
H H21A 0.2307 0.9513 -0.075 0.116 Uiso calc U . R 1.0 . .
H H21B 0.1786 0.8451 -0.0444 0.116 Uiso calc U . R 1.0 . .
H H21C 0.2819 0.8443 -0.1332 0.116 Uiso calc U . R 1.0 . .
C C22 0.7555(7) 0.4804(6) 0.2066(5) 0.0475(15) Uani d U . . 1.0 . .
C C23 0.8862(8) 0.4059(8) 0.1921(8) 0.076(2) Uani d U . . 1.0 . .
H H23A 0.8988 0.3649 0.1391 0.114 Uiso calc U . R 1.0 . .
H H23B 0.9166 0.3425 0.2539 0.114 Uiso calc U . R 1.0 . .
H H23C 0.9313 0.4598 0.1737 0.114 Uiso calc U . R 1.0 . .
C C24 0.1711(7) 0.9127(6) 0.1879(6) 0.0544(18) Uani d U . . 1.0 . .
C C25 0.0403(8) 0.9939(9) 0.1746(10) 0.097(3) Uani d U . . 1.0 . .
H H25A 0.0308 1.0805 0.147 0.145 Uiso calc U . R 1.0 . .
H H25B -0.006 0.9862 0.2389 0.145 Uiso calc U . R 1.0 . .
H H25C 0.0086 0.9693 0.1289 0.145 Uiso calc U . R 1.0 . .
N N1 0.5135(4) 0.7806(4) 0.0757(3) 0.0317(10) Uani d U . . 1.0 . .
N N2 0.6759(5) 0.7808(5) 0.1474(4) 0.0452(12) Uani d U . . 1.0 . .
H H2A 0.7572 0.7466 0.1424 0.054 Uiso calc U . R 1.0 . .
N N3 0.5170(5) 0.7800(4) 0.2735(3) 0.0360(10) Uani d U . . 1.0 . .
N N4 0.3608(6) 0.7849(5) 0.3993(4) 0.0510(14) Uani d U . . 1.0 . .
H H4A 0.294 0.8426 0.419 0.061 Uiso calc U . R 1.0 . .
N N5 0.4083(5) 0.6120(4) 0.3360(3) 0.0351(11) Uani d U . . 1.0 . .
N N6 0.4610(5) 0.4343(4) 0.2774(4) 0.0424(12) Uani d U . . 1.0 . .
H H6 0.5187 0.358 0.2899 0.051 Uiso calc U . R 1.0 . .
N N7 0.4075(4) 0.6094(4) 0.1394(3) 0.0311(10) Uani d U . . 1.0 . .
N N8 0.3505(5) 0.7847(5) 0.0037(4) 0.0446(12) Uani d U . . 1.0 . .
N N9 0.6532(5) 0.5394(4) 0.2141(3) 0.0389(11) Uani d U . . 1.0 . .
N N10 0.2729(5) 0.8502(4) 0.1964(4) 0.0398(12) Uani d U . . 1.0 . .
Co Co1 0.46043(8) 0.69639(7) 0.20605(5) 0.0346(3) Uani d U . . 1.0 . .
B B1 0.9949(11) 0.7337(10) 0.0852(10) 0.077(2) Uani d U . . 1.0 . .
F F1 1.0927(8) 0.7372(8) 0.1232(7) 0.097(2) Uani d U P D 0.815(8) A 1
F F2 1.0238(8) 0.7312(8) -0.0119(6) 0.107(2) Uani d U P D 0.815(8) A 1
F F3 0.9750(9) 0.6283(7) 0.1389(8) 0.116(3) Uani d U P D 0.815(8) A 1
F F4 0.8914(8) 0.8372(7) 0.0909(7) 0.091(3) Uani d U P D 0.815(8) A 1
F F1' 1.095(4) 0.691(4) 0.165(3) 0.097(2) Uani d U P D 0.185(8) A 2
F F2' 1.063(3) 0.803(3) 0.010(2) 0.107(2) Uani d U P D 0.185(8) A 2
F F3' 1.007(4) 0.636(3) 0.065(3) 0.116(3) Uani d U P D 0.185(8) A 2
F F4' 0.898(3) 0.807(4) 0.128(3) 0.091(3) Uani d U P D 0.185(8) A 2
B B2 0.2640(12) 0.8712(10) 0.6664(9) 0.083(2) Uani d U . . 1.0 . .
F F5 0.393(2) 0.827(3) 0.646(2) 0.093(4) Uani d U P D 0.400(14) B 1
F F6 0.223(2) 0.867(2) 0.5699(13) 0.115(3) Uani d U P D 0.400(14) B 1
F F7 0.226(3) 0.792(2) 0.7362(15) 0.111(4) Uani d U P D 0.400(14) B 1
F F8 0.207(3) 0.987(2) 0.661(2) 0.077(3) Uani d U P D 0.400(14) B 1
F F5' 0.3930(13) 0.8345(18) 0.6811(13) 0.093(4) Uani d U P D 0.600(14) B 2
F F6' 0.2672(14) 0.9094(13) 0.5553(8) 0.115(3) Uani d U P D 0.600(14) B 2
F F7' 0.2209(17) 0.7873(14) 0.6986(11) 0.111(4) Uani d U P D 0.600(14) B 2
F F8' 0.198(2) 0.9814(13) 0.6897(12) 0.077(3) Uani d U P D 0.600(14) B 2

loop_
_atom_site_aniso_label
_atom_site_aniso_U_11
_atom_site_aniso_U_22
_atom_site_aniso_U_33
_atom_site_aniso_U_12
_atom_site_aniso_U_13
_atom_site_aniso_U_23
C1 0.047(3) 0.029(3) 0.031(3) -0.012(2) -0.011(2) -0.003(2)
C2 0.073(4) 0.035(3) 0.030(3) -0.022(3) -0.003(3) -0.004(2)
C3 0.077(4) 0.041(3) 0.035(3) -0.034(3) 0.009(3) -0.008(3)
C4 0.062(4) 0.042(3) 0.045(3) -0.028(3) 0.009(3) -0.015(3)
C5 0.045(3) 0.033(3) 0.044(3) -0.014(3) -0.005(2) -0.011(2)
C6 0.049(3) 0.030(3) 0.032(3) -0.011(2) -0.011(2) 0.001(2)
C7 0.069(4) 0.040(3) 0.045(3) -0.026(3) -0.022(3) 0.002(3)
C8 0.094(5) 0.043(3) 0.023(3) -0.033(4) -0.013(3) 0.007(2)
C9 0.095(5) 0.039(3) 0.039(3) -0.031(3) -0.007(3) -0.006(3)
C10 0.064(4) 0.031(3) 0.028(3) -0.017(3) -0.004(2) 0.001(2)
C11 0.054(4) 0.038(3) 0.034(3) -0.014(3) -0.008(3) -0.006(2)
C12 0.065(4) 0.053(3) 0.031(3) -0.024(3) -0.003(3) -0.008(2)
C13 0.067(4) 0.055(3) 0.025(3) -0.033(3) -0.002(3) -0.003(2)
C14 0.081(5) 0.043(3) 0.030(3) -0.035(3) -0.008(3) 0.000(2)
C15 0.054(4) 0.036(3) 0.033(3) -0.014(3) -0.010(2) -0.005(2)
C16 0.049(4) 0.031(3) 0.027(3) -0.011(2) -0.001(2) -0.003(2)
C17 0.070(4) 0.037(3) 0.037(3) -0.025(3) 0.000(3) -0.009(2)
C18 0.059(4) 0.053(3) 0.040(3) -0.029(3) 0.001(3) -0.016(3)
C19 0.050(4) 0.049(3) 0.031(3) -0.023(3) -0.003(3) -0.008(2)
C20 0.036(3) 0.036(3) 0.030(3) -0.011(2) -0.004(2) -0.001(2)
C21 0.084(5) 0.070(5) 0.061(5) -0.018(4) -0.037(4) 0.005(4)
C22 0.057(3) 0.037(3) 0.045(4) -0.012(3) -0.016(3) -0.007(3)
C23 0.055(4) 0.057(5) 0.108(7) -0.010(3) -0.014(4) -0.022(5)
C24 0.046(3) 0.040(3) 0.068(5) -0.011(3) -0.008(3) -0.009(3)
C25 0.044(4) 0.076(6) 0.156(11) -0.002(4) -0.020(5) -0.034(6)
N1 0.036(2) 0.023(2) 0.033(2) -0.0061(18) -0.0054(18) -0.0090(17)
N2 0.040(3) 0.048(3) 0.045(3) -0.012(2) -0.009(2) -0.012(2)
N3 0.047(3) 0.026(2) 0.026(2) -0.009(2) -0.0082(19) 0.0021(18)
N4 0.071(4) 0.039(3) 0.037(3) -0.020(3) 0.009(3) -0.014(2)
N5 0.046(3) 0.028(2) 0.026(2) -0.008(2) -0.0083(19) -0.0047(17)
N6 0.066(4) 0.023(2) 0.032(2) -0.014(2) -0.012(2) 0.0004(18)
N7 0.032(2) 0.028(2) 0.025(2) -0.0075(18) -0.0035(18) -0.0026(17)
N8 0.050(3) 0.040(3) 0.038(3) -0.015(2) -0.017(2) 0.002(2)
N9 0.047(3) 0.035(2) 0.027(2) -0.008(2) -0.010(2) -0.005(2)
N10 0.041(3) 0.032(2) 0.039(3) -0.011(2) -0.001(2) -0.005(2)
Co1 0.0454(5) 0.0288(4) 0.0257(4) -0.0123(3) -0.0064(3) -0.0028(3)
B1 0.068(4) 0.068(4) 0.100(5) -0.030(4) 0.000(4) -0.027(4)
F1 0.074(3) 0.120(7) 0.110(6) -0.047(4) 0.008(4) -0.045(4)
F2 0.112(5) 0.122(5) 0.095(4) -0.056(4) 0.006(4) -0.032(4)
F3 0.135(6) 0.082(4) 0.137(6) -0.058(4) -0.011(5) -0.013(4)
F4 0.064(3) 0.070(4) 0.145(8) -0.030(3) 0.007(4) -0.036(5)
F1' 0.074(3) 0.120(7) 0.110(6) -0.047(4) 0.008(4) -0.045(4)
F2' 0.112(5) 0.122(5) 0.095(4) -0.056(4) 0.006(4) -0.032(4)
F3' 0.135(6) 0.082(4) 0.137(6) -0.058(4) -0.011(5) -0.013(4)
F4' 0.064(3) 0.070(4) 0.145(8) -0.030(3) 0.007(4) -0.036(5)
B2 0.102(5) 0.068(4) 0.088(5) -0.042(4) 0.024(4) -0.036(4)
F5 0.104(4) 0.050(3) 0.117(10) -0.030(3) 0.011(5) -0.020(6)
F6 0.150(8) 0.118(7) 0.089(4) -0.062(5) 0.026(4) -0.049(4)
F7 0.159(6) 0.100(4) 0.104(8) -0.087(4) 0.038(6) -0.039(5)
F8 0.091(4) 0.067(3) 0.079(9) -0.041(3) 0.021(6) -0.027(4)
F5' 0.104(4) 0.050(3) 0.117(10) -0.030(3) 0.011(5) -0.020(6)
F6' 0.150(8) 0.118(7) 0.089(4) -0.062(5) 0.026(4) -0.049(4)
F7' 0.159(6) 0.100(4) 0.104(8) -0.087(4) 0.038(6) -0.039(5)
F8' 0.091(4) 0.067(3) 0.079(9) -0.041(3) 0.021(6) -0.027(4)

loop_
_atom_type_symbol
_atom_type_description
_atom_type_scat_dispersion_real
_atom_type_scat_dispersion_imag
_atom_type_scat_source
C C 0.0033 0.0016 'International Tables Vol C Tables 4.2.6.8 and 6.1.1.4'
H H 0.0000 0.0000 'International Tables Vol C Tables 4.2.6.8 and 6.1.1.4'
B B 0.0013 0.0007 'International Tables Vol C Tables 4.2.6.8 and 6.1.1.4'
N N 0.0061 0.0033 'International Tables Vol C Tables 4.2.6.8 and 6.1.1.4'
F F 0.0171 0.0103 'International Tables Vol C Tables 4.2.6.8 and 6.1.1.4'
Co Co 0.3494 0.9721 'International Tables Vol C Tables 4.2.6.8 and 6.1.1.4'

loop_
_geom_angle_atom_site_label_1
_geom_angle_atom_site_label_2
_geom_angle_atom_site_label_3
_geom_angle
N1 C1 N8 117.5(5)
N1 C1 C2 122.7(6)
N8 C1 C2 119.8(6)
C3 C2 C1 118.9(6)
C3 C2 H2 120.6
C1 C2 H2 120.6
C4 C3 C2 119.9(6)
C4 C3 H3 120.1
C2 C3 H3 120.1
C3 C4 C5 119.4(6)
C3 C4 H4 120.3
C5 C4 H4 120.3
N1 C5 N2 119.5(5)
N1 C5 C4 121.6(6)
N2 C5 C4 118.9(6)
N3 C6 N2 119.5(5)
N3 C6 C7 122.4(6)
N2 C6 C7 118.0(6)
C8 C7 C6 120.5(7)
C8 C7 H7 119.8
C6 C7 H7 119.8
C7 C8 C9 117.0(7)
C7 C8 H8 121.5
C9 C8 H8 121.5
C8 C9 C10 119.8(7)
C8 C9 H9 120.1
C10 C9 H9 120.1
N3 C10 N4 118.7(6)
N3 C10 C9 123.5(6)
N4 C10 C9 117.7(6)
N5 C11 C12 123.9(6)
N5 C11 N4 118.1(5)
C12 C11 N4 118.0(6)
C13 C12 C11 118.3(6)
C13 C12 H12 120.8
C11 C12 H12 120.8
C14 C13 C12 119.4(6)
C14 C13 H13 120.3
C12 C13 H13 120.3
C13 C14 C15 119.2(6)
C13 C14 H14 120.4
C15 C14 H14 120.4
N5 C15 N6 118.5(5)
N5 C15 C14 122.8(6)
N6 C15 C14 118.7(5)
N7 C16 N6 118.4(5)
N7 C16 C17 122.7(5)
N6 C16 C17 118.9(5)
C18 C17 C16 119.3(6)
C18 C17 H17 120.4
C16 C17 H17 120.4
C17 C18 C19 119.5(6)
C17 C18 H18 120.2
C19 C18 H18 120.2
C20 C19 C18 118.2(6)
C20 C19 H19 120.9
C18 C19 H19 120.9
N7 C20 C19 123.7(5)
N7 C20 N8 116.6(5)
C19 C20 N8 119.7(5)
N8 C21 H21A 109.5
N8 C21 H21B 109.5
H21A C21 H21B 109.5
N8 C21 H21C 109.5
H21A C21 H21C 109.5
H21B C21 H21C 109.5
N9 C22 C23 177.4(8)
C22 C23 H23A 109.5
C22 C23 H23B 109.5
H23A C23 H23B 109.5
C22 C23 H23C 109.5
H23A C23 H23C 109.5
H23B C23 H23C 109.5
N10 C24 C25 178.8(9)
C24 C25 H25A 109.5
C24 C25 H25B 109.5
H25A C25 H25B 109.5
C24 C25 H25C 109.5
H25A C25 H25C 109.5
H25B C25 H25C 109.5
C1 N1 C5 117.5(5)
C1 N1 Co1 121.6(4)
C5 N1 Co1 120.9(4)
C5 N2 C6 124.2(5)
C5 N2 H2A 117.9
C6 N2 H2A 117.9
C10 N3 C6 116.6(5)
C10 N3 Co1 122.7(4)
C6 N3 Co1 120.7(4)
C10 N4 C11 122.8(5)
C10 N4 H4A 118.6
C11 N4 H4A 118.6
C15 N5 C11 116.4(5)
C15 N5 Co1 121.2(4)
C11 N5 Co1 122.4(4)
C16 N6 C15 122.2(5)
C16 N6 H6 118.9
C15 N6 H6 118.9
C20 N7 C16 116.6(5)
C20 N7 Co1 122.3(4)
C16 N7 Co1 121.0(4)
C1 N8 C20 121.0(5)
C1 N8 C21 117.5(6)
C20 N8 C21 116.7(6)
C22 N9 Co1 166.1(5)
C24 N10 Co1 166.9(5)
N7 Co1 N5 90.70(19)
N7 Co1 N3 178.67(19)
N5 Co1 N3 89.1(2)
N7 Co1 N1 89.36(19)
N5 Co1 N1 179.8(2)
N3 Co1 N1 90.85(19)
N7 Co1 N10 90.46(19)
N5 Co1 N10 89.13(19)
N3 Co1 N10 90.9(2)
N1 Co1 N10 91.09(18)
N7 Co1 N9 89.36(19)
N5 Co1 N9 91.49(19)
N3 Co1 N9 89.33(19)
N1 Co1 N9 88.30(18)
N10 Co1 N9 179.36(18)
F3' B1 F4' 127.(3)
F4 B1 F2 108.8(10)
F4 B1 F3 109.8(9)
F2 B1 F3 109.9(9)
F4 B1 F1 109.7(9)
F2 B1 F1 108.9(9)
F3 B1 F1 109.8(10)
F3' B1 F2' 112.(2)
F4' B1 F2' 113.(2)
F3' B1 F1' 106.(2)
F4' B1 F1' 100.(2)
F2' B1 F1' 90.4(17)
F8 B2 F7 118.5(18)
F7' B2 F8' 117.6(14)
F8 B2 F5 116.5(19)
F7 B2 F5 114.8(19)
F7' B2 F5' 117.4(14)
F8' B2 F5' 108.2(13)
F7' B2 F6' 109.5(11)
F8' B2 F6' 102.0(12)
F5' B2 F6' 99.6(10)
F8 B2 F6 99.7(18)
F7 B2 F6 102.3(14)
F5 B2 F6 100.2(13)

loop_
_geom_bond_atom_site_label_1
_geom_bond_atom_site_label_2
_geom_bond_distance
C1 N1 1.351(7)
C1 N8 1.386(8)
C1 C2 1.402(8)
C2 C3 1.373(10)
C2 H2 0.95
C3 C4 1.355(10)
C3 H3 0.95
C4 C5 1.416(9)
C4 H4 0.95
C5 N1 1.359(8)
C5 N2 1.369(8)
C6 N3 1.359(8)
C6 N2 1.386(8)
C6 C7 1.401(9)
C7 C8 1.382(10)
C7 H7 0.95
C8 C9 1.389(11)
C8 H8 0.95
C9 C10 1.402(9)
C9 H9 0.95
C10 N3 1.341(8)
C10 N4 1.379(9)
C11 N5 1.358(8)
C11 C12 1.392(9)
C11 N4 1.392(8)
C12 C13 1.383(9)
C12 H12 0.95
C13 C14 1.375(9)
C13 H13 0.95
C14 C15 1.404(9)
C14 H14 0.95
C15 N5 1.355(8)
C15 N6 1.391(8)
C16 N7 1.364(7)
C16 N6 1.385(8)
C16 C17 1.397(9)
C17 C18 1.368(9)
C17 H17 0.95
C18 C19 1.393(9)
C18 H18 0.95
C19 C20 1.392(9)
C19 H19 0.95
C20 N7 1.353(7)
C20 N8 1.402(7)
C21 N8 1.491(9)
C21 H21A 0.98
C21 H21B 0.98
C21 H21C 0.98
C22 N9 1.130(8)
C22 C23 1.450(11)
C23 H23A 0.98
C23 H23B 0.98
C23 H23C 0.98
C24 N10 1.134(8)
C24 C25 1.462(11)
C25 H25A 0.98
C25 H25B 0.98
C25 H25C 0.98
N1 Co1 1.970(5)
N2 H2A 0.88
N3 Co1 1.964(5)
N4 H4A 0.88
N5 Co1 1.963(5)
N6 H6 0.88
N7 Co1 1.962(5)
N9 Co1 2.281(5)
N10 Co1 2.224(5)
B1 F3' 1.26(3)
B1 F4' 1.30(3)
B1 F4 1.353(13)
B1 F2 1.362(14)
B1 F3 1.388(13)
B1 F1 1.400(14)
B1 F2' 1.51(3)
B1 F1' 1.60(3)
B2 F8 1.27(2)
B2 F7' 1.279(16)
B2 F7 1.33(2)
B2 F8' 1.349(17)
B2 F5 1.42(2)
B2 F5' 1.452(19)
B2 F6' 1.498(16)
B2 F6 1.56(2)
